data_7701705
loop_
_publ_author_name
'Bidal, Yannick D.'
'Urbina-Blanco, C\'esar A'
'Poater, Albert'
'Cordes, David B.'
'Slawin, Alexandra M. Z.'
'Cavallo, Luigi'
'Cazin, Catherine S. J.'

_publ_section_title
;
 Electronic effects in mixed N-heterocyclic carbene/phosphite indenylidene
 ruthenium metathesis catalysts.
;
_journal_issue 30
_journal_name_full 'Dalton transactions (Cambridge, England : 2003)'
_journal_page_first 11326
_journal_page_last 11337
_journal_paper_doi 10.1039/c9dt01811e
_journal_volume 48
_journal_year 2019
_chemical_formula_moiety 'C31 H26 Cl2 N3 O3 P Ru, C H2 Cl2'
_chemical_formula_sum 'C32 H28 Cl4 N3 O3 P Ru'
_chemical_formula_weight 776.45
_space_group_crystal_system triclinic
_space_group_IT_number 2
_space_group_name_Hall '-P 1'
_space_group_name_H-M_alt 'P -1'
_atom_sites_solution_hydrogens geom
_atom_sites_solution_primary direct
_atom_sites_solution_secondary difmap
_audit_creation_date 2019-05-28
_audit_creation_method 'by CrystalStructure 4.3'
_audit_update_record
;
2019-05-29 deposited with the CCDC.	2019-06-26 downloaded from the CCDC.
;
_cell_angle_alpha 92.167(7)
_cell_angle_beta 102.588(9)
_cell_angle_gamma 109.537(9)
_cell_formula_units_Z 2
_cell_length_a 9.329(4)
_cell_length_b 12.681(5)
_cell_length_c 15.181(5)
_cell_measurement_reflns_used 4220
_cell_measurement_temperature 93
_cell_measurement_theta_max 28.05
_cell_measurement_theta_min 2.34
_cell_volume 1639.8(11)
_computing_cell_refinement 'CrysAlisPro 1.171.40.40a (Rigaku OD, 2019)'
_computing_data_collection 'CrysAlisPro 1.171.40.40a (Rigaku OD, 2019)'
_computing_data_reduction 'CrysAlisPro 1.171.40.40a (Rigaku OD, 2019)'
_computing_molecular_graphics 'CrystalStructure 4.3'
_computing_publication_material 'CrystalStructure 4.3 (Rigaku, 2018)'
_computing_structure_refinement 'SHELXL Version 2018/3 (Sheldrick, 2008)'
_computing_structure_solution 'DIRDIF99-PATTY (Gould, et al., 1999)'
_diffrn_ambient_temperature 93
_diffrn_detector_area_resol_mean 14.629
_diffrn_measured_fraction_theta_full 0.966
_diffrn_measured_fraction_theta_max 0.772
_diffrn_measurement_device_type 'Rigaku Mercury70'
_diffrn_measurement_method \w
_diffrn_radiation_type 'Mo K\a'
_diffrn_radiation_wavelength 0.71073
_diffrn_reflns_av_R_equivalents 0.0272
_diffrn_reflns_av_unetI/netI 0.0634
_diffrn_reflns_Laue_measured_fraction_full 0.966
_diffrn_reflns_Laue_measured_fraction_max 0.772
_diffrn_reflns_limit_h_max 12
_diffrn_reflns_limit_h_min -12
_diffrn_reflns_limit_k_max 10
_diffrn_reflns_limit_k_min -15
_diffrn_reflns_limit_l_max 20
_diffrn_reflns_limit_l_min -16
_diffrn_reflns_number 10614
_diffrn_reflns_point_group_measured_fraction_full 0.966
_diffrn_reflns_point_group_measured_fraction_max 0.772
_diffrn_reflns_theta_full 25.242
_diffrn_reflns_theta_max 28.490
_diffrn_reflns_theta_min 2.072
_diffrn_standards_number 0
_exptl_absorpt_coefficient_mu 0.890
_exptl_absorpt_correction_T_max 0.974
_exptl_absorpt_correction_T_min 0.632
_exptl_absorpt_correction_type multi-scan
_exptl_absorpt_process_details
;
CrysAlisPro 1.171.40.40a (Rigaku Oxford Diffraction, 2019)
Empirical absorption correction using spherical harmonics,
 implemented in SCALE3 ABSPACK scaling algorithm.
;
_exptl_crystal_colour yellow
_exptl_crystal_density_diffrn 1.572
_exptl_crystal_density_method 'not measured'
_exptl_crystal_description prism
_exptl_crystal_F_000 784.00
_exptl_crystal_recrystallization_method 'Re-crystallisation from solvent: Dichloromethane/hexane'
_exptl_crystal_size_max 0.030
_exptl_crystal_size_mid 0.030
_exptl_crystal_size_min 0.030
_refine_diff_density_max 1.72
_refine_diff_density_min -0.69
_refine_ls_extinction_method none
_refine_ls_goodness_of_fit_ref 1.037
_refine_ls_hydrogen_treatment constr
_refine_ls_number_parameters 400
_refine_ls_number_reflns 6407
_refine_ls_number_restraints 0
_refine_ls_R_factor_all 0.0768
_refine_ls_R_factor_gt 0.0459
_refine_ls_shift/su_max 0.001
_refine_ls_structure_factor_coef Fsqd
_refine_ls_weighting_details 'w = 1/[\s^2^(Fo^2^)+(0.0509P)^2^+1.2878P] where P=(Fo^2^+2Fc^2^)/3'
_refine_ls_weighting_scheme calc
_refine_ls_wR_factor_gt 0.0982
_refine_ls_wR_factor_ref 0.1105
_reflns_Friedel_coverage 0.000
_reflns_number_gt 4751
_reflns_number_total 6407
_reflns_threshold_expression F^2^>2.0\s(F^2^)
_cod_data_source_file c9dt01811e2.cif
_cod_data_source_block 2f
_cod_original_sg_symbol_H-M P-1
_cod_database_code 7701705

loop_
_space_group_symop_id
_space_group_symop_operation_xyz
1 +X,+Y,+Z
2 -X,-Y,-Z

loop_
_atom_site_label
_atom_site_type_symbol
_atom_site_fract_x
_atom_site_fract_y
_atom_site_fract_z
_atom_site_U_iso_or_equiv
_atom_site_adp_type
_atom_site_occupancy
_atom_site_site_symmetry_order
_atom_site_calc_flag
_atom_site_refinement_flags_posn
_atom_site_refinement_flags_adp
Ru1 Ru 0.04531(4) 0.39044(3) 0.33893(2) 0.02244(11) Uani 1 1 d . .
Cl1 Cl 0.15576(12) 0.58550(8) 0.31997(7) 0.0284(2) Uani 1 1 d . .
Cl2 Cl 0.24818(11) 0.43244(8) 0.47609(7) 0.0260(2) Uani 1 1 d . .
Cl3 Cl 0.83307(16) 0.14175(11) 0.76344(10) 0.0529(4) Uani 1 1 d . .
Cl4 Cl 0.73459(17) 0.21469(13) 0.91828(9) 0.0620(4) Uani 1 1 d . .
P1 P 0.20870(12) 0.34561(8) 0.26792(7) 0.0235(2) Uani 1 1 d . .
O1 O 0.2987(3) 0.4284(2) 0.20411(18) 0.0263(6) Uani 1 1 d . .
O2 O 0.1142(3) 0.2374(2) 0.19344(19) 0.0286(7) Uani 1 1 d . .
O3 O 0.3583(3) 0.3189(2) 0.32398(19) 0.0262(6) Uani 1 1 d . .
N17 N 0.8935(5) 0.9287(3) 0.2970(3) 0.0458(11) Uani 1 1 d . .
N24 N 0.3348(5) -0.0238(4) -0.1176(3) 0.0490(11) Uani 1 1 d . .
N31 N 0.4293(4) -0.0252(3) 0.6450(3) 0.0383(10) Uani 1 1 d . .
C1 C -0.1821(4) 0.3797(3) 0.2494(3) 0.0277(10) Uani 1 1 d . .
C2 C -0.1785(4) 0.4225(3) 0.3392(3) 0.0259(10) Uani 1 1 d . .
H2 H -0.200134 0.489815 0.347130 0.031 Uiso 1 1 calc R U
C3 C -0.1446(4) 0.3689(3) 0.4142(3) 0.0268(10) Uani 1 1 d . .
H3 H -0.140195 0.400956 0.472792 0.032 Uiso 1 1 calc R U
C4 C -0.1160(5) 0.2655(3) 0.4045(3) 0.0278(10) Uani 1 1 d . .
C5 C -0.1317(5) 0.2177(3) 0.3167(3) 0.0304(10) Uani 1 1 d . .
H5 H -0.122112 0.145929 0.308261 0.036 Uiso 1 1 calc R U
C6 C -0.1617(5) 0.2748(3) 0.2405(3) 0.0285(10) Uani 1 1 d . .
H6 H -0.168140 0.241798 0.181889 0.034 Uiso 1 1 calc R U
C7 C -0.2185(5) 0.4412(4) 0.1680(3) 0.0345(11) Uani 1 1 d . .
H7 H -0.208531 0.518717 0.191368 0.041 Uiso 1 1 calc R U
C8 C -0.1062(6) 0.4524(4) 0.1061(3) 0.0456(13) Uani 1 1 d . .
H8A H -0.132348 0.494949 0.056323 0.055 Uiso 1 1 calc R U
H8B H -0.116014 0.377259 0.081053 0.055 Uiso 1 1 calc R U
H8C H 0.001823 0.492263 0.141335 0.055 Uiso 1 1 calc R U
C9 C -0.3877(5) 0.3802(4) 0.1148(3) 0.0435(12) Uani 1 1 d . .
H9A H -0.457361 0.370356 0.156045 0.052 Uiso 1 1 calc R U
H9B H -0.398143 0.306289 0.086740 0.052 Uiso 1 1 calc R U
H9C H -0.416269 0.424915 0.067250 0.052 Uiso 1 1 calc R U
C10 C -0.0726(5) 0.2121(4) 0.4879(3) 0.0378(11) Uani 1 1 d . .
H10A H -0.032636 0.153339 0.472393 0.045 Uiso 1 1 calc R U
H10B H -0.165405 0.178541 0.511559 0.045 Uiso 1 1 calc R U
H10C H 0.008698 0.269565 0.534287 0.045 Uiso 1 1 calc R U
C11 C 0.4227(4) 0.5314(3) 0.2280(3) 0.0232(9) Uani 1 1 d . .
C12 C 0.4549(5) 0.5895(4) 0.1562(3) 0.0315(10) Uani 1 1 d . .
H12 H 0.393561 0.559837 0.096161 0.038 Uiso 1 1 calc R U
C13 C 0.5793(5) 0.6933(4) 0.1722(3) 0.0334(11) Uani 1 1 d . .
H13 H 0.603375 0.734531 0.123180 0.040 Uiso 1 1 calc R U
C14 C 0.6670(5) 0.7350(3) 0.2608(3) 0.0278(10) Uani 1 1 d . .
C15 C 0.6324(5) 0.6743(3) 0.3322(3) 0.0273(10) Uani 1 1 d . .
H15 H 0.693483 0.703351 0.392343 0.033 Uiso 1 1 calc R U
C16 C 0.5090(5) 0.5711(3) 0.3168(3) 0.0263(9) Uani 1 1 d . .
H16 H 0.484802 0.529305 0.365614 0.032 Uiso 1 1 calc R U
C17 C 0.7943(5) 0.8433(4) 0.2802(3) 0.0338(11) Uani 1 1 d . .
C18 C 0.1727(5) 0.1893(3) 0.1312(3) 0.0269(10) Uani 1 1 d . .
C19 C 0.2829(5) 0.1407(4) 0.1589(3) 0.0353(11) Uani 1 1 d . .
H19 H 0.328148 0.143309 0.221801 0.042 Uiso 1 1 calc R U
C20 C 0.3278(5) 0.0873(4) 0.0935(3) 0.0353(11) Uani 1 1 d . .
H20 H 0.405940 0.054550 0.111417 0.042 Uiso 1 1 calc R U
C21 C 0.2585(5) 0.0822(3) 0.0025(3) 0.0301(10) Uani 1 1 d . .
C22 C 0.1471(5) 0.1313(4) -0.0241(3) 0.0382(11) Uani 1 1 d . .
H22 H 0.099563 0.127265 -0.086812 0.046 Uiso 1 1 calc R U
C23 C 0.1051(5) 0.1861(4) 0.0401(3) 0.0368(11) Uani 1 1 d . .
H23 H 0.030122 0.221600 0.022079 0.044 Uiso 1 1 calc R U
C24 C 0.3017(5) 0.0228(4) -0.0648(3) 0.0339(11) Uani 1 1 d . .
C25 C 0.3607(5) 0.2464(3) 0.3905(3) 0.0250(9) Uani 1 1 d . .
C26 C 0.4944(5) 0.2780(3) 0.4612(3) 0.0263(10) Uani 1 1 d . .
H26 H 0.575326 0.348774 0.464942 0.032 Uiso 1 1 calc R U
C27 C 0.5099(5) 0.2077(3) 0.5254(3) 0.0282(10) Uani 1 1 d . .
H27 H 0.602364 0.228880 0.573358 0.034 Uiso 1 1 calc R U
C28 C 0.3893(5) 0.1039(3) 0.5208(3) 0.0266(10) Uani 1 1 d . .
C29 C 0.2556(5) 0.0738(3) 0.4501(3) 0.0295(10) Uani 1 1 d . .
H29 H 0.173732 0.003655 0.446873 0.035 Uiso 1 1 calc R U
C30 C 0.2397(5) 0.1439(3) 0.3848(3) 0.0283(10) Uani 1 1 d . .
H30 H 0.147732 0.122790 0.336459 0.034 Uiso 1 1 calc R U
C31 C 0.4094(5) 0.0309(4) 0.5893(3) 0.0320(11) Uani 1 1 d . .
C41 C 0.6906(6) 0.1831(4) 0.7994(3) 0.0448(13) Uani 1 1 d . .
H41A H 0.682689 0.250260 0.770526 0.054 Uiso 1 1 calc R U
H41B H 0.587417 0.121654 0.778848 0.054 Uiso 1 1 calc R U

loop_
_atom_site_aniso_label
_atom_site_aniso_U_11
_atom_site_aniso_U_22
_atom_site_aniso_U_33
_atom_site_aniso_U_23
_atom_site_aniso_U_13
_atom_site_aniso_U_12
Ru1 0.01940(19) 0.01774(18) 0.0258(2) -0.00526(13) 0.00674(14) 0.00107(13)
Cl1 0.0274(5) 0.0191(5) 0.0342(6) -0.0005(4) 0.0076(5) 0.0030(4)
Cl2 0.0250(5) 0.0227(5) 0.0259(5) -0.0044(4) 0.0048(4) 0.0043(4)
Cl3 0.0548(8) 0.0447(7) 0.0633(9) 0.0078(7) 0.0165(7) 0.0212(6)
Cl4 0.0679(10) 0.0719(10) 0.0421(8) -0.0158(7) -0.0116(7) 0.0374(8)
P1 0.0209(6) 0.0170(5) 0.0281(6) -0.0046(4) 0.0084(5) 0.0003(4)
O1 0.0257(15) 0.0217(14) 0.0281(16) -0.0028(12) 0.0117(13) 0.0016(12)
O2 0.0248(15) 0.0235(15) 0.0334(17) -0.0095(13) 0.0110(13) 0.0023(12)
O3 0.0223(15) 0.0204(14) 0.0344(17) 0.0022(13) 0.0106(13) 0.0035(12)
N17 0.031(2) 0.035(2) 0.060(3) 0.006(2) 0.007(2) -0.001(2)
N24 0.055(3) 0.053(3) 0.041(3) -0.011(2) 0.011(2) 0.023(2)
N31 0.034(2) 0.035(2) 0.036(2) 0.0029(19) 0.0058(19) 0.0019(18)
C1 0.016(2) 0.026(2) 0.036(3) -0.0040(19) 0.0045(19) 0.0029(18)
C2 0.020(2) 0.027(2) 0.030(2) -0.0058(19) 0.0093(19) 0.0073(18)
C3 0.018(2) 0.030(2) 0.030(2) -0.0062(19) 0.0120(19) 0.0025(18)
C4 0.022(2) 0.023(2) 0.035(3) 0.0010(19) 0.012(2) 0.0010(18)
C5 0.018(2) 0.017(2) 0.049(3) -0.005(2) 0.012(2) -0.0041(17)
C6 0.020(2) 0.027(2) 0.033(2) -0.007(2) 0.007(2) 0.0022(18)
C7 0.031(2) 0.037(3) 0.031(3) -0.004(2) 0.005(2) 0.009(2)
C8 0.038(3) 0.060(3) 0.035(3) 0.005(2) 0.008(2) 0.012(3)
C9 0.036(3) 0.053(3) 0.040(3) 0.001(2) 0.004(2) 0.017(2)
C10 0.034(3) 0.031(2) 0.049(3) 0.007(2) 0.020(2) 0.005(2)
C11 0.016(2) 0.021(2) 0.029(2) -0.0020(18) 0.0062(18) 0.0025(17)
C12 0.029(2) 0.032(2) 0.025(2) 0.003(2) 0.003(2) 0.002(2)
C13 0.030(2) 0.032(2) 0.032(3) 0.009(2) 0.010(2) 0.002(2)
C14 0.022(2) 0.023(2) 0.035(3) 0.0064(19) 0.008(2) 0.0035(18)
C15 0.021(2) 0.028(2) 0.029(2) -0.0036(19) 0.0038(19) 0.0055(18)
C16 0.028(2) 0.024(2) 0.025(2) 0.0033(18) 0.009(2) 0.0053(19)
C17 0.024(2) 0.034(3) 0.042(3) 0.005(2) 0.007(2) 0.007(2)
C18 0.023(2) 0.019(2) 0.034(3) -0.0081(18) 0.013(2) -0.0009(18)
C19 0.043(3) 0.031(2) 0.031(3) -0.004(2) 0.006(2) 0.014(2)
C20 0.043(3) 0.028(2) 0.039(3) -0.001(2) 0.012(2) 0.017(2)
C21 0.032(2) 0.020(2) 0.037(3) -0.0060(19) 0.014(2) 0.0049(19)
C22 0.039(3) 0.048(3) 0.028(3) -0.004(2) 0.007(2) 0.018(2)
C23 0.030(3) 0.041(3) 0.039(3) -0.005(2) 0.001(2) 0.017(2)
C24 0.036(3) 0.033(3) 0.031(3) -0.005(2) 0.005(2) 0.012(2)
C25 0.022(2) 0.020(2) 0.032(2) -0.0032(18) 0.009(2) 0.0044(18)
C26 0.020(2) 0.020(2) 0.036(3) -0.0054(19) 0.011(2) 0.0023(18)
C27 0.021(2) 0.029(2) 0.031(2) -0.008(2) 0.0067(19) 0.0055(19)
C28 0.025(2) 0.024(2) 0.028(2) -0.0026(18) 0.007(2) 0.0045(19)
C29 0.028(2) 0.022(2) 0.033(3) -0.0012(19) 0.010(2) -0.0002(19)
C30 0.023(2) 0.024(2) 0.031(2) -0.0050(19) 0.0048(19) 0.0018(18)
C31 0.024(2) 0.029(2) 0.032(3) -0.008(2) 0.003(2) -0.001(2)
C41 0.049(3) 0.044(3) 0.039(3) 0.007(2) 0.004(2) 0.017(3)

loop_
_atom_type_symbol
_atom_type_description
_atom_type_scat_dispersion_real
_atom_type_scat_dispersion_imag
_atom_type_scat_source
C C 0.0033 0.0016
;
International Tables for Crystallography
(Vol. C, Tables 4.2.6.8 and 6.1.1.4)
;
H H 0.0000 0.0000
;
International Tables for Crystallography
(Vol. C, Table 6.1.1.4)
;
Cl Cl 0.1484 0.1585
;
International Tables for Crystallography
(Vol. C, Tables 4.2.6.8 and 6.1.1.4)
;
N N 0.0061 0.0033
;
International Tables for Crystallography
(Vol. C, Tables 4.2.6.8 and 6.1.1.4)
;
O O 0.0106 0.0060
;
International Tables for Crystallography
(Vol. C, Tables 4.2.6.8 and 6.1.1.4)
;
P P 0.1023 0.0942
;
International Tables for Crystallography
(Vol. C, Tables 4.2.6.8 and 6.1.1.4)
;
Ru Ru -1.2594 0.8363
;
International Tables for Crystallography
(Vol. C, Tables 4.2.6.8 and 6.1.1.4)
;

loop_
_geom_angle_atom_site_label_1
_geom_angle_atom_site_label_2
_geom_angle_atom_site_label_3
_geom_angle
C6 Ru1 C1 37.37(15)
C6 Ru1 C5 37.42(16)
C1 Ru1 C5 67.62(16)
C6 Ru1 C4 67.34(16)
C1 Ru1 C4 80.63(16)
C5 Ru1 C4 36.73(15)
C6 Ru1 P1 91.95(12)
C1 Ru1 P1 115.03(12)
C5 Ru1 P1 95.49(12)
C4 Ru1 P1 122.30(12)
C6 Ru1 C2 65.96(15)
C1 Ru1 C2 37.48(15)
C5 Ru1 C2 77.26(16)
C4 Ru1 C2 66.02(16)
P1 Ru1 C2 152.35(11)
C6 Ru1 C3 78.10(15)
C1 Ru1 C3 66.89(16)
C5 Ru1 C3 65.71(15)
C4 Ru1 C3 37.25(15)
P1 Ru1 C3 159.47(11)
C2 Ru1 C3 35.58(15)
C6 Ru1 Cl2 152.25(12)
C1 Ru1 Cl2 157.43(11)
C5 Ru1 Cl2 115.02(13)
C4 Ru1 Cl2 89.69(12)
P1 Ru1 Cl2 87.39(5)
C2 Ru1 Cl2 119.97(11)
C3 Ru1 Cl2 93.17(11)
C6 Ru1 Cl1 121.56(12)
C1 Ru1 Cl1 90.35(11)
C5 Ru1 Cl1 157.84(12)
C4 Ru1 Cl1 145.56(11)
P1 Ru1 Cl1 91.68(4)
C2 Ru1 Cl1 86.70(11)
C3 Ru1 Cl1 108.83(11)
Cl2 Ru1 Cl1 86.19(4)
O2 P1 O1 98.37(15)
O2 P1 O3 104.51(15)
O1 P1 O3 96.87(15)
O2 P1 Ru1 110.69(11)
O1 P1 Ru1 121.53(11)
O3 P1 Ru1 121.37(12)
C11 O1 P1 129.5(3)
C18 O2 P1 127.5(2)
C25 O3 P1 127.4(2)
C6 C1 C2 116.4(4)
C6 C1 C7 122.5(4)
C2 C1 C7 121.0(4)
C6 C1 Ru1 70.4(2)
C2 C1 Ru1 72.9(2)
C7 C1 Ru1 130.6(3)
C3 C2 C1 122.1(4)
C3 C2 Ru1 72.3(2)
C1 C2 Ru1 69.6(2)
C3 C2 H2 118.9
C1 C2 H2 118.9
Ru1 C2 H2 132.4
C2 C3 C4 120.5(4)
C2 C3 Ru1 72.1(2)
C4 C3 Ru1 70.0(2)
C2 C3 H3 119.8
C4 C3 H3 119.8
Ru1 C3 H3 130.8
C5 C4 C3 118.2(4)
C5 C4 C10 122.7(4)
C3 C4 C10 119.1(4)
C5 C4 Ru1 71.4(2)
C3 C4 Ru1 72.7(2)
C10 C4 Ru1 127.4(3)
C4 C5 C6 120.8(4)
C4 C5 Ru1 71.8(2)
C6 C5 Ru1 70.2(2)
C4 C5 H5 119.6
C6 C5 H5 119.6
Ru1 C5 H5 131.3
C1 C6 C5 121.6(4)
C1 C6 Ru1 72.3(2)
C5 C6 Ru1 72.4(2)
C1 C6 H6 119.2
C5 C6 H6 119.2
Ru1 C6 H6 128.4
C1 C7 C9 109.1(4)
C1 C7 C8 112.9(4)
C9 C7 C8 110.6(4)
C1 C7 H7 108.0
C9 C7 H7 108.0
C8 C7 H7 108.0
C7 C8 H8A 109.5
C7 C8 H8B 109.5
H8A C8 H8B 109.5
C7 C8 H8C 109.5
H8A C8 H8C 109.5
H8B C8 H8C 109.5
C7 C9 H9A 109.5
C7 C9 H9B 109.5
H9A C9 H9B 109.5
C7 C9 H9C 109.5
H9A C9 H9C 109.5
H9B C9 H9C 109.5
C4 C10 H10A 109.5
C4 C10 H10B 109.5
H10A C10 H10B 109.5
C4 C10 H10C 109.5
H10A C10 H10C 109.5
H10B C10 H10C 109.5
C12 C11 C16 122.4(4)
C12 C11 O1 114.5(3)
C16 C11 O1 123.1(4)
C11 C12 C13 119.3(4)
C11 C12 H12 120.3
C13 C12 H12 120.3
C14 C13 C12 119.2(4)
C14 C13 H13 120.4
C12 C13 H13 120.4
C15 C14 C13 120.3(4)
C15 C14 C17 119.0(4)
C13 C14 C17 120.8(4)
C14 C15 C16 120.9(4)
C14 C15 H15 119.6
C16 C15 H15 119.6
C11 C16 C15 117.8(4)
C11 C16 H16 121.1
C15 C16 H16 121.1
N17 C17 C14 178.6(5)
C19 C18 C23 121.4(4)
C19 C18 O2 121.8(4)
C23 C18 O2 116.6(4)
C18 C19 C20 118.9(4)
C18 C19 H19 120.5
C20 C19 H19 120.5
C21 C20 C19 119.8(4)
C21 C20 H20 120.1
C19 C20 H20 120.1
C22 C21 C20 120.4(4)
C22 C21 C24 120.2(4)
C20 C21 C24 119.3(4)
C23 C22 C21 119.9(4)
C23 C22 H22 120.1
C21 C22 H22 120.0
C22 C23 C18 119.5(4)
C22 C23 H23 120.3
C18 C23 H23 120.3
N24 C24 C21 179.7(5)
C26 C25 C30 120.8(4)
C26 C25 O3 116.6(3)
C30 C25 O3 122.4(4)
C27 C26 C25 120.0(4)
C27 C26 H26 120.0
C25 C26 H26 120.0
C26 C27 C28 120.0(4)
C26 C27 H27 120.0
C28 C27 H27 120.0
C29 C28 C27 119.4(4)
C29 C28 C31 121.8(4)
C27 C28 C31 118.8(4)
C30 C29 C28 120.9(4)
C30 C29 H29 119.5
C28 C29 H29 119.5
C29 C30 C25 118.8(4)
C29 C30 H30 120.6
C25 C30 H30 120.6
N31 C31 C28 178.2(5)
Cl4 C41 Cl3 112.5(3)
Cl4 C41 H41A 109.1
Cl3 C41 H41A 109.1
Cl4 C41 H41B 109.1
Cl3 C41 H41B 109.1
H41A C41 H41B 107.8

loop_
_geom_bond_atom_site_label_1
_geom_bond_atom_site_label_2
_geom_bond_distance
Ru1 C6 2.189(4)
Ru1 C1 2.214(4)
Ru1 C5 2.219(4)
Ru1 C4 2.224(4)
Ru1 P1 2.2490(13)
Ru1 C2 2.257(4)
Ru1 C3 2.259(4)
Ru1 Cl2 2.3928(12)
Ru1 Cl1 2.3961(14)
Cl3 C41 1.760(5)
Cl4 C41 1.760(5)
P1 O2 1.606(3)
P1 O1 1.609(3)
P1 O3 1.615(3)
O1 C11 1.395(4)
O2 C18 1.401(5)
O3 C25 1.393(5)
N17 C17 1.140(5)
N24 C24 1.132(5)
N31 C31 1.150(6)
C1 C6 1.411(6)
C1 C2 1.437(6)
C1 C7 1.522(6)
C2 C3 1.380(6)
C2 H2 0.9500
C3 C4 1.432(6)
C3 H3 0.9500
C4 C5 1.400(6)
C4 C10 1.500(6)
C5 C6 1.414(6)
C5 H5 0.9500
C6 H6 0.9500
C7 C9 1.524(6)
C7 C8 1.530(6)
C7 H7 1.0000
C8 H8A 0.9800
C8 H8B 0.9800
C8 H8C 0.9800
C9 H9A 0.9800
C9 H9B 0.9800
C9 H9C 0.9800
C10 H10A 0.9800
C10 H10B 0.9800
C10 H10C 0.9800
C11 C12 1.370(6)
C11 C16 1.387(6)
C12 C13 1.404(6)
C12 H12 0.9500
C13 C14 1.390(6)
C13 H13 0.9500
C14 C15 1.386(6)
C14 C17 1.452(6)
C15 C16 1.395(5)
C15 H15 0.9500
C16 H16 0.9500
C18 C19 1.367(6)
C18 C23 1.382(6)
C19 C20 1.394(6)
C19 H19 0.9500
C20 C21 1.380(6)
C20 H20 0.9500
C21 C22 1.378(6)
C21 C24 1.448(6)
C22 C23 1.373(6)
C22 H22 0.9500
C23 H23 0.9500
C25 C26 1.385(6)
C25 C30 1.392(6)
C26 C27 1.363(6)
C26 H26 0.9500
C27 C28 1.403(6)
C27 H27 0.9500
C28 C29 1.385(6)
C28 C31 1.442(6)
C29 C30 1.374(6)
C29 H29 0.9500
C30 H30 0.9500
C41 H41A 0.9900
C41 H41B 0.9900

loop_
_geom_torsion_atom_site_label_1
_geom_torsion_atom_site_label_2
_geom_torsion_atom_site_label_3
_geom_torsion_atom_site_label_4
_geom_torsion
O2 P1 O1 C11 -167.7(3)
O3 P1 O1 C11 -61.9(3)
Ru1 P1 O1 C11 71.7(3)
O1 P1 O2 C18 46.6(4)
O3 P1 O2 C18 -52.8(4)
Ru1 P1 O2 C18 174.9(3)
O2 P1 O3 C25 -76.8(3)
O1 P1 O3 C25 -177.3(3)
Ru1 P1 O3 C25 49.0(3)
C6 C1 C2 C3 5.0(6)
C7 C1 C2 C3 -179.5(4)
Ru1 C1 C2 C3 -51.9(4)
C6 C1 C2 Ru1 56.9(3)
C7 C1 C2 Ru1 -127.5(4)
C1 C2 C3 C4 -1.9(6)
Ru1 C2 C3 C4 -52.7(3)
C1 C2 C3 Ru1 50.8(3)
C2 C3 C4 C5 -3.3(6)
Ru1 C3 C4 C5 -57.0(3)
C2 C3 C4 C10 177.3(4)
Ru1 C3 C4 C10 123.7(4)
C2 C3 C4 Ru1 53.6(3)
C3 C4 C5 C6 5.3(6)
C10 C4 C5 C6 -175.4(4)
Ru1 C4 C5 C6 -52.3(3)
C3 C4 C5 Ru1 57.6(3)
C10 C4 C5 Ru1 -123.1(4)
C2 C1 C6 C5 -2.9(6)
C7 C1 C6 C5 -178.4(4)
Ru1 C1 C6 C5 55.3(3)
C2 C1 C6 Ru1 -58.2(3)
C7 C1 C6 Ru1 126.3(4)
C4 C5 C6 C1 -2.2(6)
Ru1 C5 C6 C1 -55.2(3)
C4 C5 C6 Ru1 53.0(3)
C6 C1 C7 C9 73.0(5)
C2 C1 C7 C9 -102.4(4)
Ru1 C1 C7 C9 164.1(3)
C6 C1 C7 C8 -50.5(5)
C2 C1 C7 C8 134.2(4)
Ru1 C1 C7 C8 40.7(5)
P1 O1 C11 C12 -169.6(3)
P1 O1 C11 C16 11.7(6)
C16 C11 C12 C13 -0.1(7)
O1 C11 C12 C13 -178.8(4)
C11 C12 C13 C14 -0.2(7)
C12 C13 C14 C15 0.4(7)
C12 C13 C14 C17 -178.5(4)
C13 C14 C15 C16 -0.4(6)
C17 C14 C15 C16 178.6(4)
C12 C11 C16 C15 0.2(6)
O1 C11 C16 C15 178.8(4)
C14 C15 C16 C11 0.1(6)
P1 O2 C18 C19 65.1(5)
P1 O2 C18 C23 -119.5(4)
C23 C18 C19 C20 0.2(6)
O2 C18 C19 C20 175.4(4)
C18 C19 C20 C21 -1.4(7)
C19 C20 C21 C22 1.2(7)
C19 C20 C21 C24 -177.7(4)
C20 C21 C22 C23 0.2(7)
C24 C21 C22 C23 179.1(4)
C21 C22 C23 C18 -1.4(7)
C19 C18 C23 C22 1.2(7)
O2 C18 C23 C22 -174.2(4)
P1 O3 C25 C26 -145.3(3)
P1 O3 C25 C30 38.2(5)
C30 C25 C26 C27 1.1(6)
O3 C25 C26 C27 -175.4(3)
C25 C26 C27 C28 -1.0(6)
C26 C27 C28 C29 0.4(6)
C26 C27 C28 C31 179.6(4)
C27 C28 C29 C30 0.1(6)
C31 C28 C29 C30 -179.1(4)
C28 C29 C30 C25 0.0(6)
C26 C25 C30 C29 -0.6(6)
O3 C25 C30 C29 175.8(4)
